data_4103738
loop_
_publ_author_name
'Kenneth E. Maly'
'Thierry Maris'
'James D. Wuest'

_publ_section_title
;
 Engineering Hydrogen-Bonded Molecular Crystals Built from Derivatives of
 Hexaphenylbenzene and Related Compounds
;
_journal_name_full 'J. Am. Chem. Soc.'
_journal_page_first 4306
_journal_page_last 4322
_journal_paper_doi 10.1021/ja067571x
_journal_volume 129
_journal_year 2007
_chemical_compound_source 'Synthesized by the authors. See text'
_chemical_formula_sum 'C42 H62 N15 O7 S6'
_chemical_formula_weight 1081.43
_chemical_name_systematic
; 
 ? 
;
_space_group_IT_number 2
_symmetry_cell_setting triclinic
_symmetry_space_group_name_Hall '-P 1'
_symmetry_space_group_name_H-M 'P -1'
_atom_sites_solution_hydrogens geom
_atom_sites_solution_primary direct
_atom_sites_solution_secondary difmap
_audit_creation_method SHELXL-97
_cell_angle_alpha 105.291(5)
_cell_angle_beta 97.289(6)
_cell_angle_gamma 93.544(6)
_cell_formula_units_Z 2
_cell_length_a 8.4178(11)
_cell_length_b 16.424(2)
_cell_length_c 20.251(3)
_cell_measurement_reflns_used 4052
_cell_measurement_temperature 100(2)
_cell_measurement_theta_max 50.74
_cell_measurement_theta_min 2.80
_cell_volume 2665.5(6)
_computing_cell_refinement 'SMART (Bruker, 1999)'
_computing_data_collection 'SMART (Bruker, 1999)'
_computing_data_reduction 'SAINT (Bruker, 1999)'
_computing_molecular_graphics 'SHELXTL (Bruker, 1997)'
_computing_publication_material 'UdMX (local program)'
_computing_structure_refinement 'SHELXL97 (Sheldrick, 1997)'
_computing_structure_solution 'SHELXS97 (Sheldrick, 1997)'
_diffrn_ambient_temperature 100(2)
_diffrn_detector_area_resol_mean 5.5
_diffrn_measured_fraction_theta_full 0.969
_diffrn_measured_fraction_theta_max 0.969
_diffrn_measurement_device_type 'Bruker AXS Smart 4K/Platform'
_diffrn_measurement_method \w
_diffrn_radiation_monochromator graphite
_diffrn_radiation_source 'Rotating Anode'
_diffrn_radiation_type CuK\a
_diffrn_radiation_wavelength 1.54178
_diffrn_reflns_av_R_equivalents 0.056
_diffrn_reflns_av_sigmaI/netI 0.1172
_diffrn_reflns_limit_h_max 8
_diffrn_reflns_limit_h_min -8
_diffrn_reflns_limit_k_max 16
_diffrn_reflns_limit_k_min -16
_diffrn_reflns_limit_l_max 20
_diffrn_reflns_limit_l_min -20
_diffrn_reflns_number 24665
_diffrn_reflns_theta_full 52.89
_diffrn_reflns_theta_max 52.89
_diffrn_reflns_theta_min 2.29
_diffrn_standards_decay_% 0.67
_diffrn_standards_number 58
_exptl_absorpt_coefficient_mu 2.878
_exptl_absorpt_correction_T_max 0.9200
_exptl_absorpt_correction_T_min 0.6700
_exptl_absorpt_correction_type multi-scan
_exptl_absorpt_process_details 'Sadabs (Sheldrick,1996)'
_exptl_crystal_colour Colourless
_exptl_crystal_density_diffrn 1.347
_exptl_crystal_density_method 'not measured'
_exptl_crystal_description block
_exptl_crystal_F_000 1142
_exptl_crystal_size_max 0.13
_exptl_crystal_size_mid 0.08
_exptl_crystal_size_min 0.03
_refine_diff_density_max 0.298
_refine_diff_density_min -0.315
_refine_diff_density_rms 0.075
_refine_ls_extinction_method none
_refine_ls_goodness_of_fit_ref 1.045
_refine_ls_hydrogen_treatment constr
_refine_ls_matrix_type full
_refine_ls_number_parameters 707
_refine_ls_number_reflns 5999
_refine_ls_number_restraints 71
_refine_ls_restrained_S_all 1.040
_refine_ls_R_factor_all 0.0973
_refine_ls_R_factor_gt 0.0792
_refine_ls_shift/su_max 0.000
_refine_ls_shift/su_mean 0.000
_refine_ls_structure_factor_coef Fsqd
_refine_ls_weighting_details 'calc w=1/[\s^2^(Fo^2^)+(0.0878P)^2^+0.0000P] where P=(Fo^2^+2Fc^2^)/3'
_refine_ls_weighting_scheme calc
_refine_ls_wR_factor_gt 0.1865
_refine_ls_wR_factor_ref 0.1897
_reflns_number_gt 2849
_reflns_number_total 5999
_reflns_threshold_expression I>2\s(I)
_cod_data_source_file deposit.cif
_cod_data_source_block jiw834
_cod_original_cell_volume 2665.7(6)
_cod_original_sg_symbol_H-M P-1
_cod_database_code 4103738

loop_
_symmetry_equiv_pos_as_xyz
'x, y, z'
'-x, -y, -z'

loop_
_atom_site_label
_atom_site_type_symbol
_atom_site_fract_x
_atom_site_fract_y
_atom_site_fract_z
_atom_site_U_iso_or_equiv
_atom_site_adp_type
_atom_site_occupancy
_atom_site_symmetry_multiplicity
_atom_site_calc_flag
_atom_site_refinement_flags
_atom_site_disorder_assembly
_atom_site_disorder_group
C1 C 0.8831(6) 0.9325(3) -0.0029(3) 0.0428(15) Uani 1 1 d . . .
C2 C 0.9152(6) 1.0043(3) 0.0576(3) 0.0357(14) Uani 1 1 d . . .
C3 C 1.0316(6) 1.0675(3) 0.0593(3) 0.0401(15) Uani 1 1 d . . .
C10 C 0.7612(6) 0.8620(3) -0.0087(2) 0.0382(14) Uani 1 1 d . . .
C11 C 0.5957(6) 0.8728(3) -0.0198(3) 0.0496(16) Uani 1 1 d . . .
H11 H 0.5617 0.9262 -0.0223 0.060 Uiso 1 1 calc . . .
C12 C 0.4777(6) 0.8005(3) -0.0273(2) 0.0414(15) Uani 1 1 d . . .
H12 H 0.3654 0.8060 -0.0330 0.050 Uiso 1 1 calc . . .
C13 C 0.5348(7) 0.7247(3) -0.0259(3) 0.0465(16) Uani 1 1 d . . .
C14 C 0.6975(7) 0.7145(3) -0.0109(3) 0.0447(15) Uani 1 1 d . . .
H14 H 0.7328 0.6624 -0.0058 0.054 Uiso 1 1 calc . . .
C15 C 0.8048(6) 0.7848(4) -0.0040(2) 0.0425(15) Uani 1 1 d . . .
H15 H 0.9165 0.7789 0.0047 0.051 Uiso 1 1 calc . . .
C16 C 0.4091(8) 0.6482(4) -0.0334(3) 0.0530(17) Uani 1 1 d . . .
C17 C 0.1707(8) 0.5981(4) -0.0109(3) 0.066(2) Uani 1 1 d . . .
C18 C 0.3255(9) 0.5094(4) -0.0682(3) 0.0644(19) Uani 1 1 d . . .
N10 N 0.4503(5) 0.5693(3) -0.0664(2) 0.0599(14) Uani 1 1 d . . .
N11 N 0.2788(7) 0.6697(3) -0.0092(2) 0.0611(14) Uani 1 1 d . . .
N12 N 0.1915(7) 0.5210(3) -0.0433(3) 0.0699(16) Uani 1 1 d . . .
N13 N 0.3503(5) 0.4308(3) -0.1084(3) 0.0731(16) Uani 1 1 d . . .
H13A H 0.2751 0.3881 -0.1172 0.110 Uiso 1 1 calc . . .
H13B H 0.4413 0.4232 -0.1252 0.110 Uiso 1 1 calc . . .
N14 N 0.0358(6) 0.6164(3) 0.0185(3) 0.0716(16) Uani 1 1 d . . .
H14A H -0.0395 0.5755 0.0157 0.107 Uiso 1 1 calc . . .
H14B H 0.0239 0.6691 0.0402 0.107 Uiso 1 1 calc . . .
C20 C 0.8316(7) 1.0054(4) 0.1183(3) 0.0438(15) Uani 1 1 d . . .
C21 C 0.7317(6) 1.0680(3) 0.1377(3) 0.0425(15) Uani 1 1 d . . .
H21 H 0.7104 1.1058 0.1101 0.051 Uiso 1 1 calc . . .
C22 C 0.6579(6) 1.0766(3) 0.2008(3) 0.0454(15) Uani 1 1 d . . .
H22 H 0.5865 1.1185 0.2141 0.055 Uiso 1 1 calc . . .
C23 C 0.6967(6) 1.0204(4) 0.2411(3) 0.0419(15) Uani 1 1 d . . .
C24 C 0.7905(6) 0.9547(3) 0.2192(3) 0.0441(15) Uani 1 1 d . . .
H24 H 0.8100 0.9148 0.2450 0.053 Uiso 1 1 calc . . .
C25 C 0.8572(6) 0.9486(3) 0.1562(3) 0.0366(14) Uani 1 1 d . . .
H25 H 0.9211 0.9037 0.1405 0.044 Uiso 1 1 calc . . .
C26 C 0.6299(7) 1.0322(5) 0.3078(3) 0.0523(17) Uani 1 1 d . . .
C27 C 0.4988(7) 1.1080(4) 0.3923(3) 0.0531(17) Uani 1 1 d . . .
C28 C 0.6076(8) 0.9919(4) 0.4062(4) 0.0611(18) Uani 1 1 d . . .
N20 N 0.6692(5) 0.9760(3) 0.3426(3) 0.0576(14) Uani 1 1 d . . .
N21 N 0.5496(6) 1.0997(3) 0.3289(3) 0.0570(14) Uani 1 1 d . . .
N22 N 0.5228(6) 1.0551(4) 0.4299(2) 0.0612(14) Uani 1 1 d . . .
N23 N 0.4105(6) 1.1743(3) 0.4118(2) 0.0621(14) Uani 1 1 d . . .
H23A H 0.3682 1.1822 0.4503 0.093 Uiso 1 1 calc . . .
H23B H 0.3954 1.2094 0.3859 0.093 Uiso 1 1 calc . . .
N24 N 0.6384(6) 0.9359(3) 0.4432(2) 0.0662(15) Uani 1 1 d . . .
H241 H 0.6019 0.9417 0.4829 0.099 Uiso 1 1 calc . . .
H242 H 0.6950 0.8934 0.4277 0.099 Uiso 1 1 calc . . .
C30 C 1.0785(6) 1.1372(3) 0.1251(2) 0.0386(15) Uani 1 1 d . . .
C31 C 1.0112(6) 1.2128(3) 0.1355(2) 0.0406(15) Uani 1 1 d . . .
H31 H 0.9329 1.2215 0.1006 0.049 Uiso 1 1 calc . . .
C32 C 1.0591(6) 1.2796(3) 0.1998(3) 0.0447(15) Uani 1 1 d . . .
H32 H 1.0076 1.3304 0.2087 0.054 Uiso 1 1 calc . . .
C33 C 1.1838(7) 1.2671(4) 0.2485(3) 0.0467(16) Uani 1 1 d . . .
C34 C 1.2545(6) 1.1945(3) 0.2372(2) 0.0432(15) Uani 1 1 d . . .
H34 H 1.3375 1.1873 0.2711 0.052 Uiso 1 1 calc . . .
C35 C 1.2056(6) 1.1268(3) 0.1738(3) 0.0480(16) Uani 1 1 d . . .
H35 H 1.2583 1.0764 0.1653 0.058 Uiso 1 1 calc . . .
C36 C 1.2328(7) 1.3361(4) 0.3125(3) 0.0439(15) Uani 1 1 d . . .
C37 C 1.2007(9) 1.4685(4) 0.3819(3) 0.0640(19) Uani 1 1 d . . .
C38 C 1.4018(8) 1.3976(4) 0.4111(3) 0.0588(18) Uani 1 1 d . . .
N30 N 1.3550(5) 1.3257(3) 0.3555(2) 0.0548(13) Uani 1 1 d . . .
N31 N 1.1465(5) 1.4033(3) 0.3219(2) 0.0545(14) Uani 1 1 d . . .
N32 N 1.3305(7) 1.4655(3) 0.4249(2) 0.0642(15) Uani 1 1 d . . .
N33 N 1.5339(6) 1.3894(3) 0.4576(2) 0.0703(15) Uani 1 1 d . . .
H33A H 1.5668 1.4305 0.4957 0.105 Uiso 1 1 calc . . .
H33B H 1.5840 1.3432 0.4488 0.105 Uiso 1 1 calc . . .
N34 N 1.1208(6) 1.5349(3) 0.3938(2) 0.0639(15) Uani 1 1 d . . .
H34A H 1.1533 1.5778 0.4306 0.096 Uiso 1 1 calc . . .
H34B H 1.0343 1.5368 0.3651 0.096 Uiso 1 1 calc . . .
O100 O -0.145(2) 0.7332(11) 0.1753(9) 0.142(6) Uani 1 1 d . . .
S40 S 0.7310(13) 0.4213(7) 0.2475(5) 0.202(4) Uiso 1 1 d D A 1
O40 O 0.763(2) 0.4954(9) 0.3105(9) 0.201(9) Uiso 1 1 d D A 1
C40 C 0.528(2) 0.4251(15) 0.2262(14) 0.199(14) Uiso 1 1 d D A 1
H40A H 0.4705 0.4082 0.2604 0.299 Uiso 1 1 calc R A 1
H40B H 0.4901 0.3863 0.1802 0.299 Uiso 1 1 calc R A 1
H40C H 0.5069 0.4830 0.2257 0.299 Uiso 1 1 calc R A 1
C41 C 0.709(3) 0.3312(11) 0.2819(13) 0.177(13) Uiso 1 1 d D A 1
H41A H 0.8120 0.3254 0.3082 0.266 Uiso 1 1 calc R A 1
H41B H 0.6768 0.2796 0.2438 0.266 Uiso 1 1 calc R A 1
H41C H 0.6268 0.3394 0.3126 0.266 Uiso 1 1 calc R A 1
S50 S 0.7083(17) 0.6919(6) 0.4020(4) 0.358(12) Uani 1 1 d D B 1
O50 O 0.703(2) 0.7747(8) 0.4535(7) 0.151 Uiso 1 1 d D B 1
C50 C 0.506(2) 0.6588(15) 0.3819(12) 0.156 Uiso 1 1 d D B 1
H50A H 0.4730 0.6329 0.4170 0.234 Uiso 1 1 calc R B 1
H50B H 0.4852 0.6170 0.3365 0.234 Uiso 1 1 calc R B 1
H50C H 0.4458 0.7076 0.3808 0.234 Uiso 1 1 calc R B 1
C51 C 0.725(3) 0.7195(15) 0.3224(8) 0.154 Uiso 1 1 d D B 1
H51A H 0.6253 0.6981 0.2898 0.230 Uiso 1 1 calc R B 1
H51B H 0.8158 0.6939 0.3023 0.230 Uiso 1 1 calc R B 1
H51C H 0.7416 0.7813 0.3320 0.230 Uiso 1 1 calc R B 1
S60 S 0.9501(10) 0.2990(5) 0.4313(5) 0.171(3) Uani 1 1 d D C 1
O60 O 0.7850(16) 0.2942(10) 0.3919(8) 0.154 Uiso 1 1 d D C 1
C60 C 0.893(3) 0.2958(15) 0.5096(9) 0.156 Uiso 1 1 d D C 1
H60A H 0.7813 0.2706 0.5020 0.233 Uiso 1 1 calc R C 1
H60B H 0.9020 0.3536 0.5404 0.233 Uiso 1 1 calc R C 1
H60C H 0.9633 0.2614 0.5309 0.233 Uiso 1 1 calc R C 1
C61 C 0.998(3) 0.1905(11) 0.4078(11) 0.157 Uiso 1 1 d D C 1
H61A H 0.9670 0.1623 0.4420 0.236 Uiso 1 1 calc R C 1
H61B H 1.1139 0.1894 0.4067 0.236 Uiso 1 1 calc R C 1
H61C H 0.9389 0.1608 0.3620 0.236 Uiso 1 1 calc R C 1
S70 S 0.2215(12) 0.5679(5) 0.1618(4) 0.152(3) Uani 1 1 d D D 1
O70 O 0.3897(14) 0.5940(8) 0.1981(8) 0.124(6) Uani 1 1 d D D 1
C70 C 0.119(3) 0.6012(15) 0.2308(12) 0.24(2) Uani 1 1 d D D 1
H70A H 0.1679 0.5817 0.2697 0.362 Uiso 1 1 calc R D 1
H70B H 0.0063 0.5775 0.2175 0.362 Uiso 1 1 calc R D 1
H70C H 0.1251 0.6633 0.2445 0.362 Uiso 1 1 calc R D 1
C71 C 0.192(3) 0.4567(9) 0.1575(12) 0.171(14) Uani 1 1 d D D 1
H71A H 0.2662 0.4256 0.1286 0.257 Uiso 1 1 calc R D 1
H71B H 0.0811 0.4345 0.1372 0.257 Uiso 1 1 calc R D 1
H71C H 0.2143 0.4496 0.2042 0.257 Uiso 1 1 calc R D 1
S80 S 0.054(2) 0.8771(8) 0.3887(10) 0.314(8) Uani 1 1 d D E 1
O80 O 0.038(2) 0.8081(14) 0.3029(11) 0.168 Uiso 1 1 d D E 1
C80 C 0.215(3) 0.8165(17) 0.4026(16) 0.170 Uiso 1 1 d D E 1
H80A H 0.2499 0.8272 0.4524 0.255 Uiso 1 1 calc R E 1
H80B H 0.3049 0.8327 0.3807 0.255 Uiso 1 1 calc R E 1
H80C H 0.1794 0.7561 0.3822 0.255 Uiso 1 1 calc R E 1
C81 C -0.068(3) 0.8084(16) 0.4200(13) 0.138 Uiso 1 1 d D E 1
H81A H -0.1729 0.7932 0.3901 0.207 Uiso 1 1 calc R E 1
H81B H -0.0845 0.8370 0.4673 0.207 Uiso 1 1 calc R E 1
H81C H -0.0156 0.7568 0.4199 0.207 Uiso 1 1 calc R E 1
S90 S 0.2709(10) 0.8499(5) 0.1513(6) 0.208(5) Uani 1 1 d D F 1
O90 O 0.1208(15) 0.7901(9) 0.1279(8) 0.134 Uiso 1 1 d D F 1
C90 C 0.405(2) 0.7794(12) 0.1654(11) 0.133 Uiso 1 1 d D F 1
H90A H 0.3485 0.7225 0.1547 0.200 Uiso 1 1 calc R F 1
H90B H 0.4558 0.7968 0.2139 0.200 Uiso 1 1 calc R F 1
H90C H 0.4885 0.7787 0.1355 0.200 Uiso 1 1 calc R F 1
C91 C 0.264(2) 0.8977(13) 0.2418(8) 0.128 Uiso 1 1 d D F 1
H91A H 0.1631 0.8772 0.2540 0.192 Uiso 1 1 calc R F 1
H91B H 0.2706 0.9595 0.2508 0.192 Uiso 1 1 calc R F 1
H91C H 0.3552 0.8824 0.2698 0.192 Uiso 1 1 calc R F 1

loop_
_atom_site_aniso_label
_atom_site_aniso_U_11
_atom_site_aniso_U_22
_atom_site_aniso_U_33
_atom_site_aniso_U_23
_atom_site_aniso_U_13
_atom_site_aniso_U_12
C1 0.040(4) 0.049(4) 0.021(3) -0.008(3) -0.012(3) -0.021(3)
C2 0.034(3) 0.038(3) 0.026(4) -0.002(3) -0.002(3) 0.000(3)
C3 0.033(3) 0.049(4) 0.027(3) -0.004(3) 0.002(3) -0.019(3)
C10 0.033(4) 0.033(3) 0.038(3) -0.001(3) -0.003(3) -0.014(3)
C11 0.031(4) 0.048(4) 0.046(4) -0.020(3) -0.005(3) -0.011(3)
C12 0.040(4) 0.038(3) 0.042(4) 0.013(3) -0.006(3) -0.016(3)
C13 0.048(4) 0.038(4) 0.039(4) 0.000(3) -0.013(3) -0.025(3)
C14 0.027(4) 0.047(4) 0.047(4) -0.002(3) 0.004(3) -0.020(3)
C15 0.036(4) 0.046(4) 0.032(3) -0.006(3) 0.002(3) -0.019(3)
C16 0.044(4) 0.051(4) 0.056(4) 0.006(3) 0.004(3) -0.005(4)
C17 0.044(5) 0.043(4) 0.091(5) -0.001(4) 0.007(4) -0.040(4)
C18 0.053(5) 0.045(4) 0.076(5) -0.008(4) 0.004(4) -0.027(4)
N10 0.062(3) 0.034(3) 0.070(3) -0.004(3) 0.008(3) -0.019(3)
N11 0.049(3) 0.057(3) 0.065(4) 0.002(3) 0.004(3) -0.014(3)
N12 0.053(4) 0.054(4) 0.088(4) -0.002(3) 0.015(3) -0.028(3)
N13 0.051(3) 0.055(3) 0.094(4) -0.003(3) 0.004(3) -0.027(3)
N14 0.042(3) 0.067(3) 0.096(4) 0.015(3) 0.008(3) -0.036(3)
C20 0.051(4) 0.050(4) 0.022(4) 0.003(3) 0.000(3) -0.017(3)
C21 0.038(4) 0.047(4) 0.035(4) -0.002(3) 0.009(3) -0.003(3)
C22 0.040(4) 0.049(4) 0.042(4) 0.005(3) 0.005(3) 0.001(3)
C23 0.045(4) 0.047(4) 0.028(4) -0.003(3) 0.015(3) -0.004(3)
C24 0.055(4) 0.038(4) 0.032(4) 0.000(3) 0.009(3) -0.011(3)
C25 0.030(3) 0.057(4) 0.018(3) 0.004(3) 0.006(3) -0.004(3)
C26 0.050(4) 0.051(4) 0.052(5) 0.005(4) 0.015(4) 0.000(4)
C27 0.070(5) 0.063(5) 0.030(4) 0.006(4) 0.026(4) 0.024(4)
C28 0.093(5) 0.053(4) 0.042(5) 0.010(4) 0.029(4) 0.021(4)
N20 0.051(3) 0.063(4) 0.049(4) 0.000(3) 0.005(3) 0.005(3)
N21 0.061(3) 0.054(3) 0.056(4) 0.011(3) 0.020(3) 0.003(3)
N22 0.072(4) 0.065(4) 0.041(3) 0.003(3) 0.013(3) 0.011(3)
N23 0.072(3) 0.071(4) 0.047(3) 0.012(3) 0.028(3) 0.015(3)
N24 0.075(4) 0.080(4) 0.056(3) 0.026(3) 0.036(3) 0.016(3)
C30 0.049(4) 0.020(3) 0.034(3) -0.010(3) -0.001(3) -0.003(3)
C31 0.047(4) 0.042(4) 0.024(3) 0.000(3) -0.001(3) -0.014(3)
C32 0.047(4) 0.033(3) 0.038(3) -0.010(3) -0.006(3) -0.016(3)
C33 0.051(4) 0.046(4) 0.025(3) -0.013(3) -0.002(3) -0.017(3)
C34 0.048(4) 0.037(3) 0.025(3) -0.017(3) -0.008(3) -0.013(3)
C35 0.041(4) 0.060(4) 0.028(3) -0.005(3) -0.007(3) -0.011(3)
C36 0.034(4) 0.046(4) 0.040(4) 0.005(3) -0.016(3) -0.010(3)
C37 0.073(5) 0.051(4) 0.044(4) -0.013(4) -0.019(4) 0.001(4)
C38 0.073(5) 0.049(4) 0.035(4) -0.011(3) -0.013(4) 0.000(4)
N30 0.051(3) 0.056(3) 0.038(3) -0.015(3) -0.001(3) -0.001(2)
N31 0.057(3) 0.049(3) 0.039(3) -0.010(3) -0.010(2) -0.008(3)
N32 0.090(4) 0.039(3) 0.041(3) -0.021(3) 0.001(3) -0.008(3)
N33 0.074(4) 0.066(3) 0.042(3) -0.022(2) -0.009(3) -0.009(3)
N34 0.077(4) 0.037(3) 0.054(3) -0.019(3) -0.011(3) 0.003(3)
O100 0.157(16) 0.158(16) 0.120(15) 0.044(12) 0.045(12) 0.013(13)
S50 0.66(3) 0.216(11) 0.121(8) -0.110(8) 0.210(13) -0.198(15)
S60 0.148(7) 0.146(7) 0.172(8) -0.006(6) -0.023(6) -0.032(6)
S70 0.162(8) 0.176(8) 0.105(6) 0.053(6) -0.028(6) -0.047(7)
O70 0.104(13) 0.113(13) 0.150(16) 0.025(11) 0.016(12) 0.028(10)
C70 0.25(4) 0.24(4) 0.22(4) -0.01(3) 0.20(4) -0.04(3)
C71 0.29(4) 0.073(19) 0.14(3) -0.028(17) 0.12(3) -0.02(2)
S80 0.37(2) 0.141(10) 0.40(2) 0.027(12) 0.046(17) 0.033(12)
S90 0.109(7) 0.107(6) 0.374(16) -0.001(8) 0.052(8) 0.000(5)

loop_
_atom_type_symbol
_atom_type_description
_atom_type_scat_dispersion_real
_atom_type_scat_dispersion_imag
_atom_type_scat_source
C C 0.0181 0.0091 'International Tables Vol C Tables 4.2.6.8 and 6.1.1.4'
H H 0.0000 0.0000 'International Tables Vol C Tables 4.2.6.8 and 6.1.1.4'
N N 0.0311 0.0180 'International Tables Vol C Tables 4.2.6.8 and 6.1.1.4'
O O 0.0492 0.0322 'International Tables Vol C Tables 4.2.6.8 and 6.1.1.4'
S S 0.3331 0.5567 'International Tables Vol C Tables 4.2.6.8 and 6.1.1.4'

loop_
_geom_angle_atom_site_label_1
_geom_angle_atom_site_label_2
_geom_angle_atom_site_label_3
_geom_angle_site_symmetry_1
_geom_angle_site_symmetry_3
_geom_angle
_geom_angle_publ_flag
C3 C1 C2 2_775 . 118.3(5) y
C3 C1 C10 2_775 . 119.8(4) y
C2 C1 C10 . . 121.8(5) y
C3 C2 C1 . . 118.3(5) y
C3 C2 C20 . . 121.6(4) y
C1 C2 C20 . . 119.9(5) y
C2 C3 C1 . 2_775 123.2(4) y
C2 C3 C30 . . 118.5(5) y
C1 C3 C30 2_775 . 118.2(4) y
C15 C10 C11 . . 118.7(5) y
C15 C10 C1 . . 121.0(5) y
C11 C10 C1 . . 120.3(5) y
C10 C11 C12 . . 118.8(5) y
C10 C11 H11 . . 120.6 ?
C12 C11 H11 . . 120.6 ?
C13 C12 C11 . . 117.6(5) y
C13 C12 H12 . . 121.2 ?
C11 C12 H12 . . 121.2 ?
C12 C13 C14 . . 123.8(5) y
C12 C13 C16 . . 117.5(5) y
C14 C13 C16 . . 118.3(5) y
C15 C14 C13 . . 116.2(5) y
C15 C14 H14 . . 121.9 ?
C13 C14 H14 . . 121.9 ?
C10 C15 C14 . . 124.6(5) y
C10 C15 H15 . . 117.7 ?
C14 C15 H15 . . 117.7 ?
N11 C16 N10 . . 130.1(5) y
N11 C16 C13 . . 113.6(6) y
N10 C16 C13 . . 116.3(6) y
N12 C17 N14 . . 121.4(6) y
N12 C17 N11 . . 122.7(7) y
N14 C17 N11 . . 115.7(6) y
N12 C18 N13 . . 120.4(6) y
N12 C18 N10 . . 128.4(6) y
N13 C18 N10 . . 110.9(7) y
C16 N10 C18 . . 108.3(5) y
C16 N11 C17 . . 112.7(6) y
C17 N12 C18 . . 117.0(6) y
C18 N13 H13A . . 120 ?
C18 N13 H13B . . 120 ?
H13A N13 H13B . . 120 ?
C17 N14 H14A . . 120 ?
C17 N14 H14B . . 120 ?
H14A N14 H14B . . 120 ?
C25 C20 C21 . . 120.0(6) y
C25 C20 C2 . . 121.6(6) y
C21 C20 C2 . . 118.3(6) y
C20 C21 C22 . . 120.4(5) y
C20 C21 H21 . . 119.8 ?
C22 C21 H21 . . 119.8 ?
C23 C22 C21 . . 117.7(5) y
C23 C22 H22 . . 121.2 ?
C21 C22 H22 . . 121.2 ?
C24 C23 C22 . . 121.4(5) y
C24 C23 C26 . . 120.6(6) y
C22 C23 C26 . . 118.0(6) y
C23 C24 C25 . . 118.1(5) y
C23 C24 H24 . . 120.9 ?
C25 C24 H24 . . 120.9 ?
C20 C25 C24 . . 122.1(5) y
C20 C25 H25 . . 119 ?
C24 C25 H25 . . 119 ?
N21 C26 N20 . . 126.8(6) y
N21 C26 C23 . . 118.3(7) y
N20 C26 C23 . . 114.7(6) y
N22 C27 N23 . . 121.1(6) y
N22 C27 N21 . . 124.5(6) y
N23 C27 N21 . . 114.2(7) y
N22 C28 N24 . . 119.5(7) y
N22 C28 N20 . . 124.9(6) y
N24 C28 N20 . . 115.6(7) y
C26 N20 C28 . . 112.3(5) y
C26 N21 C27 . . 114.6(5) y
C27 N22 C28 . . 116.8(6) y
C27 N23 H23A . . 120 ?
C27 N23 H23B . . 120 ?
H23A N23 H23B . . 120 ?
C28 N24 H241 . . 120 ?
C28 N24 H242 . . 120 ?
H241 N24 H242 . . 120 ?
C31 C30 C35 . . 120.0(4) y
C31 C30 C3 . . 121.4(5) y
C35 C30 C3 . . 118.3(5) y
C30 C31 C32 . . 120.4(5) y
C30 C31 H31 . . 119.8 ?
C32 C31 H31 . . 119.8 ?
C33 C32 C31 . . 118.5(5) y
C33 C32 H32 . . 120.7 ?
C31 C32 H32 . . 120.7 ?
C34 C33 C32 . . 121.1(4) y
C34 C33 C36 . . 121.2(6) y
C32 C33 C36 . . 117.7(6) y
C33 C34 C35 . . 120.8(5) y
C33 C34 H34 . . 119.6 ?
C35 C34 H34 . . 119.6 ?
C30 C35 C34 . . 119.0(5) y
C30 C35 H35 . . 120.5 ?
C34 C35 H35 . . 120.5 ?
N30 C36 N31 . . 126.1(5) y
N30 C36 C33 . . 117.0(6) y
N31 C36 C33 . . 116.9(5) y
N34 C37 N32 . . 120.1(5) y
N34 C37 N31 . . 117.5(6) y
N32 C37 N31 . . 122.4(6) y
N32 C38 N30 . . 126.6(6) y
N32 C38 N33 . . 119.0(5) y
N30 C38 N33 . . 114.2(6) y
C36 N30 C38 . . 112.6(5) y
C36 N31 C37 . . 115.0(5) y
C38 N32 C37 . . 117.0(5) y
C38 N33 H33A . . 120 ?
C38 N33 H33B . . 120 ?
H33A N33 H33B . . 120 ?
C37 N34 H34A . . 120 ?
C37 N34 H34B . . 120 ?
H34A N34 H34B . . 120 ?

loop_
_geom_bond_atom_site_label_1
_geom_bond_atom_site_label_2
_geom_bond_site_symmetry_2
_geom_bond_distance
_geom_bond_publ_flag
C1 C3 2_775 1.424(7) y
C1 C2 . 1.442(6) y
C1 C10 . 1.469(7) y
C2 C3 . 1.374(6) y
C2 C20 . 1.488(7) y
C3 C1 2_775 1.424(7) y
C3 C30 . 1.499(6) y
C10 C15 . 1.365(7) y
C10 C11 . 1.412(6) y
C11 C12 . 1.464(7) y
C11 H11 . 0.95 ?
C12 C13 . 1.368(6) y
C12 H12 . 0.95 ?
C13 C14 . 1.395(7) y
C13 C16 . 1.554(7) y
C14 C15 . 1.386(7) y
C14 H14 . 0.95 ?
C15 H15 . 0.95 ?
C16 N11 . 1.289(6) y
C16 N10 . 1.380(7) y
C17 N12 . 1.297(7) y
C17 N14 . 1.361(7) y
C17 N11 . 1.433(7) y
C18 N12 . 1.298(7) y
C18 N13 . 1.376(7) y
C18 N10 . 1.384(7) y
N13 H13a . 0.88 ?
N13 H13b . 0.88 ?
N14 H14a . 0.88 ?
N14 H14b . 0.88 ?
C20 C25 . 1.367(7) y
C20 C21 . 1.376(7) y
C21 C22 . 1.469(7) y
C21 H21 . 0.95 ?
C22 C23 . 1.411(7) y
C22 H22 . 0.95 ?
C23 C24 . 1.388(7) y
C23 C26 . 1.499(8) y
C24 C25 . 1.440(7) y
C24 H24 . 0.95 ?
C25 H25 . 0.95 ?
C26 N21 . 1.335(7) y
C26 N20 . 1.335(7) y
C27 N22 . 1.307(7) y
C27 N23 . 1.357(7) y
C27 N21 . 1.380(7) y
C28 N22 . 1.316(7) y
C28 N24 . 1.349(7) y
C28 N20 . 1.415(7) y
N23 H23a . 0.88 ?
N23 H23b . 0.88 ?
N24 H241 . 0.88 ?
N24 H242 . 0.88 ?
C30 C31 . 1.374(6) y
C30 C35 . 1.411(6) y
C31 C32 . 1.456(6) y
C31 H31 . 0.95 ?
C32 C33 . 1.410(7) y
C32 H32 . 0.95 ?
C33 C34 . 1.345(6) y
C33 C36 . 1.471(7) y
C34 C35 . 1.452(6) y
C34 H34 . 0.95 ?
C35 H35 . 0.95 ?
C36 N30 . 1.310(6) y
C36 N31 . 1.345(6) y
C37 N34 . 1.301(6) y
C37 N32 . 1.321(7) y
C37 N31 . 1.395(7) y
C38 N32 . 1.281(6) y
C38 N30 . 1.395(6) y
C38 N33 . 1.400(6) y
N33 H33a . 0.88 ?
N33 H33b . 0.88 ?
N34 H34a . 0.88 ?
N34 H34b . 0.88 ?

loop_
_geom_hbond_atom_site_label_D
_geom_hbond_atom_site_label_H
_geom_hbond_atom_site_label_A
_geom_hbond_distance_DH
_geom_hbond_distance_HA
_geom_hbond_distance_DA
_geom_hbond_angle_DHA
_geom_hbond_site_symmetry_A
N13 H13A O100 0.88 2.17 2.997(11) 155.9 2_565
N13 H13B O70 0.88 2.16 2.997(11) 160.2 2_665
N14 H14A N12 0.88 2.20 3.052(11) 161.6 2_565
N14 H14B O90 0.88 2.30 3.088(11) 148.0 .
N23 H23A O50 0.88 2.07 2.934(11) 167.2 2_676
N23 H23B N30 0.88 2.19 3.035(11) 160.8 1_455
N24 H241 N22 0.88 2.16 3.029(11) 170.8 2_676
N24 H242 O50 0.88 2.15 2.791(11) 129.0 .
N33 H33A N32 0.88 2.07 2.936(11) 170.3 2_886
N34 H34B O40 0.88 2.38 3.198(11) 155.8 1_565
